data_7014162
loop_
_publ_author_name
'Han, Won Seok'
'Lee, Soon W.'

_publ_section_title
;
 Various forms of linear dipyridyls in discrete rectangles, dinuclear
 rods, and one-dimensional networks containing
 (eta5-pentamethylcyclopentadienyl)rhodium(III).
;
_journal_issue 10
_journal_name_full 'Dalton transactions (Cambridge, England : 2003)'
_journal_page_first 1656
_journal_page_last 1663
_journal_paper_doi 10.1039/b402201g
_journal_year 2004
_chemical_formula_sum 'C26 H31 F6 N7 O6 Rh S2'
_chemical_formula_weight 818.61
_chemical_name_systematic
;
?
;
_space_group_IT_number 2
_symmetry_cell_setting triclinic
_symmetry_space_group_name_Hall '-P 1'
_symmetry_space_group_name_H-M 'P -1'
_atom_sites_solution_hydrogens geom
_atom_sites_solution_primary direct
_atom_sites_solution_secondary difmap
_audit_creation_method SHELXL-97
_cell_angle_alpha 101.108(14)
_cell_angle_beta 101.10(2)
_cell_angle_gamma 92.26(2)
_cell_formula_units_Z 2
_cell_length_a 8.305(3)
_cell_length_b 12.912(3)
_cell_length_c 16.754(5)
_cell_measurement_reflns_used 24
_cell_measurement_temperature 296(2)
_cell_measurement_theta_max 12.38
_cell_measurement_theta_min 4.73
_cell_volume 1724.5(9)
_computing_cell_refinement 'Siemens XSCANS'
_computing_data_collection 'Siemens XSCANS'
_computing_data_reduction 'Siemens SHELXTL'
_computing_molecular_graphics 'Siemens SHELXTL'
_computing_publication_material 'Siemens SHELXTL'
_computing_structure_refinement 'SHELXL-97 (Sheldrick, 1997)'
_computing_structure_solution 'SHELXS-97 (Sheldrick, 1990)'
_diffrn_ambient_temperature 296(2)
_diffrn_measured_fraction_theta_full 0.991
_diffrn_measured_fraction_theta_max 0.991
_diffrn_measurement_device 'Siemens P4'
_diffrn_measurement_method '\w scans'
_diffrn_radiation_monochromator graphite
_diffrn_radiation_source 'sealed tube'
_diffrn_radiation_type MoK\a
_diffrn_radiation_wavelength 0.71073
_diffrn_reflns_av_R_equivalents 0.0430
_diffrn_reflns_av_sigmaI/netI 0.1048
_diffrn_reflns_limit_h_max 0
_diffrn_reflns_limit_h_min -9
_diffrn_reflns_limit_k_max 15
_diffrn_reflns_limit_k_min -15
_diffrn_reflns_limit_l_max 19
_diffrn_reflns_limit_l_min -19
_diffrn_reflns_number 6467
_diffrn_reflns_theta_full 25.00
_diffrn_reflns_theta_max 25.00
_diffrn_reflns_theta_min 2.24
_diffrn_standards_interval_count 97
_diffrn_standards_number 3
_exptl_absorpt_coefficient_mu 0.697
_exptl_absorpt_correction_T_max 0.8641
_exptl_absorpt_correction_T_min 0.5575
_exptl_absorpt_correction_type empirical
_exptl_crystal_colour 'YELLOW            '
_exptl_crystal_density_diffrn 1.577
_exptl_crystal_density_method 'not measured'
_exptl_crystal_description 'BLOCK             '
_exptl_crystal_F_000 830
_exptl_crystal_size_max 0.20
_exptl_crystal_size_mid 0.16
_exptl_crystal_size_min 0.10
_refine_diff_density_max 0.411
_refine_diff_density_min -0.529
_refine_diff_density_rms 0.101
_refine_ls_extinction_method none
_refine_ls_goodness_of_fit_ref 1.008
_refine_ls_hydrogen_treatment mixed
_refine_ls_matrix_type full
_refine_ls_number_parameters 486
_refine_ls_number_reflns 6012
_refine_ls_number_restraints 0
_refine_ls_restrained_S_all 1.008
_refine_ls_R_factor_all 0.1111
_refine_ls_R_factor_gt 0.0612
_refine_ls_shift/su_max 0.238
_refine_ls_shift/su_mean 0.004
_refine_ls_structure_factor_coef Fsqd
_refine_ls_weighting_details 'calc w=1/[\s^2^(Fo^2^)+(0.0625P)^2^+0.0000P] where P=(Fo^2^+2Fc^2^)/3'
_refine_ls_weighting_scheme calc
_refine_ls_wR_factor_gt 0.1226
_refine_ls_wR_factor_ref 0.1438
_reflns_number_gt 3928
_reflns_number_total 6012
_reflns_threshold_expression >2sigma(I)
_cod_data_source_file b402201g.txt
_cod_data_source_block comp6a
_cod_depositor_comments
;
The following automatic conversions were performed:
'_symmetry_cell_setting' value 'Triclinic' changed to 'triclinic'
according to '/home/saulius/struct/CIF-dictionaries/cif_core.dic'
dictionary named 'cif_core.dic' version 2.4.1 from 2010-06-29.

Automatic conversion script
Id: cif_fix_enum 1527 2010-12-29 10:47:43Z saulius 
;
_cod_original_cell_volume 1724.5(10)
_cod_original_sg_symbol_H-M 'P-1   '
_cod_database_code 7014162

loop_
_symmetry_equiv_pos_as_xyz
'x, y, z'
'-x, -y, -z'

loop_
_atom_site_label
_atom_site_type_symbol
_atom_site_fract_x
_atom_site_fract_y
_atom_site_fract_z
_atom_site_U_iso_or_equiv
_atom_site_adp_type
_atom_site_occupancy
_atom_site_symmetry_multiplicity
_atom_site_calc_flag
_atom_site_refinement_flags
_atom_site_disorder_assembly
_atom_site_disorder_group
Rh1 Rh 0.61018(7) 0.82698(4) 0.69452(3) 0.03608(18) Uani 1 1 d . . .
N1 N 0.4227(7) 0.7054(4) 0.6826(3) 0.0431(13) Uani 1 1 d . . .
N2 N 0.2321(8) 0.5767(5) 0.6239(4) 0.0574(16) Uani 1 1 d . . .
HN2 H 0.136(10) 0.532(6) 0.583(5) 0.08(3) Uiso 1 1 d . . .
N3 N 0.4392(6) 0.9427(4) 0.6880(3) 0.0388(13) Uani 1 1 d . . .
N4 N 0.3523(9) 1.1028(5) 0.7088(4) 0.0523(17) Uani 1 1 d . . .
HN4 H 0.368(10) 1.153(6) 0.733(4) 0.06(3) Uiso 1 1 d . . .
N5 N 0.6090(6) 0.8559(4) 0.8232(3) 0.0402(13) Uani 1 1 d . . .
N6 N 0.6880(9) 0.8837(6) 0.9575(4) 0.069(2) Uani 1 1 d . . .
HN6 H 0.743(11) 0.904(7) 1.005(5) 0.10(3) Uiso 1 1 d . . .
C1 C 0.7404(9) 0.7212(5) 0.6161(5) 0.0548(19) Uani 1 1 d . . .
C2 C 0.6759(8) 0.8040(5) 0.5757(4) 0.0425(16) Uani 1 1 d . . .
C3 C 0.7611(9) 0.9009(6) 0.6256(4) 0.0516(18) Uani 1 1 d . . .
C4 C 0.8634(9) 0.8826(5) 0.6976(4) 0.0502(18) Uani 1 1 d . . .
C5 C 0.8506(9) 0.7679(6) 0.6905(4) 0.0519(18) Uani 1 1 d . . .
C6 C 0.6928(13) 0.6047(6) 0.5805(6) 0.087(3) Uani 1 1 d . . .
H6A H 0.5864 0.5963 0.5443 0.105 Uiso 1 1 calc R . .
H6B H 0.6891 0.5681 0.6250 0.105 Uiso 1 1 calc R . .
H6C H 0.7726 0.5758 0.5498 0.105 Uiso 1 1 calc R . .
C7 C 0.5598(10) 0.7911(7) 0.4925(4) 0.072(2) Uani 1 1 d . . .
H7A H 0.4788 0.7334 0.4862 0.086 Uiso 1 1 calc R . .
H7B H 0.6208 0.7766 0.4489 0.086 Uiso 1 1 calc R . .
H7C H 0.5060 0.8551 0.4894 0.086 Uiso 1 1 calc R . .
C8 C 0.7438(11) 1.0090(6) 0.6054(5) 0.077(3) Uani 1 1 d . . .
H8A H 0.6348 1.0120 0.5742 0.093 Uiso 1 1 calc R . .
H8B H 0.8230 1.0224 0.5730 0.093 Uiso 1 1 calc R . .
H8C H 0.7624 1.0615 0.6560 0.093 Uiso 1 1 calc R . .
C9 C 0.9807(10) 0.9562(8) 0.7627(5) 0.084(3) Uani 1 1 d . . .
H9A H 1.0050 0.9268 0.8117 0.101 Uiso 1 1 calc R . .
H9B H 0.9335 1.0226 0.7755 0.101 Uiso 1 1 calc R . .
H9C H 1.0804 0.9674 0.7434 0.101 Uiso 1 1 calc R . .
C10 C 0.9482(11) 0.7054(8) 0.7492(5) 0.090(3) Uani 1 1 d . . .
H10A H 0.9765 0.7484 0.8042 0.108 Uiso 1 1 calc R . .
H10B H 1.0469 0.6857 0.7304 0.108 Uiso 1 1 calc R . .
H10C H 0.8826 0.6428 0.7499 0.108 Uiso 1 1 calc R . .
C11 C 0.2976(9) 0.6712(5) 0.6192(4) 0.0481(18) Uani 1 1 d . . .
H11 H 0.242(9) 0.707(6) 0.576(4) 0.07(2) Uiso 1 1 d . . .
C12 C 0.3181(12) 0.5497(7) 0.6927(6) 0.073(3) Uani 1 1 d . . .
H12 H 0.282(10) 0.505(7) 0.716(5) 0.08(3) Uiso 1 1 d . . .
C13 C 0.4357(10) 0.6282(6) 0.7290(5) 0.058(2) Uani 1 1 d . . .
H13 H 0.523(8) 0.634(5) 0.774(4) 0.05(2) Uiso 1 1 d . . .
C14 C 0.3093(9) 0.9499(5) 0.6243(4) 0.0428(17) Uani 1 1 d . . .
H14 H 0.266(10) 0.912(6) 0.582(5) 0.07(3) Uiso 1 1 d . . .
C15 C 0.2572(10) 1.0482(6) 0.6372(5) 0.0490(18) Uani 1 1 d . . .
H15 H 0.180(7) 1.069(4) 0.609(3) 0.020(15) Uiso 1 1 d . . .
C16 C 0.4604(10) 1.0377(5) 0.7382(5) 0.0522(19) Uani 1 1 d . . .
H16 H 0.549(9) 1.059(6) 0.786(5) 0.08(2) Uiso 1 1 d . . .
C17 C 0.4735(10) 0.8573(6) 0.8592(5) 0.054(2) Uani 1 1 d . . .
H17 H 0.380(8) 0.833(5) 0.830(4) 0.05(2) Uiso 1 1 d . . .
C18 C 0.5200(11) 0.8728(7) 0.9400(5) 0.066(2) Uani 1 1 d . . .
H18 H 0.472(7) 0.882(4) 0.979(4) 0.031(17) Uiso 1 1 d . . .
C19 C 0.7355(10) 0.8716(6) 0.8860(4) 0.0544(19) Uani 1 1 d . . .
H19 H 0.846(7) 0.897(4) 0.887(3) 0.031(16) Uiso 1 1 d . . .
S1 S 0.9993(3) 0.31151(13) 0.58761(11) 0.0542(5) Uani 1 1 d . . .
F1 F 0.7454(9) 0.3526(7) 0.6557(5) 0.153(3) Uani 1 1 d . . .
F2 F 0.9709(8) 0.4227(4) 0.7303(3) 0.110(2) Uani 1 1 d . . .
F3 F 0.9194(10) 0.2579(5) 0.7171(4) 0.137(3) Uani 1 1 d . . .
O1 O 1.1673(7) 0.3009(4) 0.6238(4) 0.0819(17) Uani 1 1 d . . .
O2 O 0.9071(8) 0.2174(4) 0.5363(3) 0.087(2) Uani 1 1 d . . .
O3 O 0.9744(7) 0.4052(4) 0.5528(3) 0.0670(15) Uani 1 1 d . . .
C20 C 0.9048(14) 0.3359(8) 0.6773(6) 0.086(3) Uani 1 1 d . . .
S2 S 0.1282(3) 0.83091(18) 0.03264(13) 0.0679(6) Uani 1 1 d . . .
O4 O 0.2845(7) 0.8451(5) 0.0884(4) 0.095(2) Uani 1 1 d . . .
F4 F 0.0900(8) 0.6382(5) 0.0570(4) 0.128(2) Uani 1 1 d . . .
F5 F 0.2068(8) 0.6507(5) -0.0445(4) 0.123(2) Uani 1 1 d . . .
F6 F -0.0546(7) 0.6641(4) -0.0570(4) 0.1035(18) Uani 1 1 d . . .
O5 O 0.1259(7) 0.8686(5) -0.0429(3) 0.0756(16) Uani 1 1 d . . .
O6 O -0.0096(7) 0.8566(5) 0.0709(3) 0.0881(19) Uani 1 1 d . . .
C21 C 0.0925(13) 0.6876(8) -0.0051(7) 0.084(3) Uani 1 1 d . . .
N7 N 1.3867(10) 0.3007(5) 0.8175(4) 0.071(2) Uani 1 1 d . . .
C22 C 1.3144(14) 0.3060(8) 0.8790(6) 0.107(4) Uani 1 1 d . . .
H22 H 1.2298 0.2545 0.8744 0.128 Uiso 1 1 calc R . .
C23 C 1.3518(15) 0.3824(9) 0.9523(7) 0.130(5) Uani 1 1 d . . .
H23 H 1.2934 0.3809 0.9943 0.156 Uiso 1 1 calc R . .
C24 C 1.4754(10) 0.4597(6) 0.9619(4) 0.0570(19) Uani 1 1 d . . .
C25 C 1.5540(12) 0.4537(7) 0.8967(5) 0.078(3) Uani 1 1 d . . .
H25 H 1.6392 0.5039 0.8992 0.094 Uiso 1 1 calc R . .
C26 C 1.5065(12) 0.3720(7) 0.8261(5) 0.078(3) Uani 1 1 d . . .
H26 H 1.5640 0.3689 0.7834 0.094 Uiso 1 1 calc R . .

loop_
_atom_site_aniso_label
_atom_site_aniso_U_11
_atom_site_aniso_U_22
_atom_site_aniso_U_33
_atom_site_aniso_U_23
_atom_site_aniso_U_13
_atom_site_aniso_U_12
Rh1 0.0381(3) 0.0295(3) 0.0389(3) 0.00306(19) 0.0072(2) 0.0033(2)
N1 0.050(4) 0.032(3) 0.043(3) 0.005(2) 0.003(3) -0.005(3)
N2 0.053(4) 0.039(3) 0.071(4) -0.005(3) 0.008(3) -0.011(3)
N3 0.048(3) 0.025(3) 0.040(3) -0.001(2) 0.008(3) 0.008(2)
N4 0.069(5) 0.031(3) 0.051(4) -0.003(3) 0.009(3) 0.008(3)
N5 0.035(3) 0.040(3) 0.043(3) 0.004(2) 0.008(3) 0.000(2)
N6 0.062(5) 0.099(6) 0.039(4) 0.007(4) 0.004(4) 0.000(4)
C1 0.057(5) 0.045(4) 0.066(5) 0.002(4) 0.030(4) 0.015(4)
C2 0.038(4) 0.049(4) 0.042(4) 0.006(3) 0.013(3) 0.012(3)
C3 0.053(5) 0.054(4) 0.049(4) 0.008(3) 0.020(4) -0.012(4)
C4 0.049(4) 0.045(4) 0.057(4) 0.002(3) 0.020(4) -0.001(3)
C5 0.042(4) 0.067(5) 0.048(4) 0.006(4) 0.015(3) 0.020(4)
C6 0.126(8) 0.048(5) 0.091(7) -0.009(4) 0.048(6) 0.027(5)
C7 0.076(6) 0.091(6) 0.049(5) 0.005(4) 0.019(4) 0.014(5)
C8 0.098(7) 0.062(5) 0.084(6) 0.027(5) 0.038(5) -0.001(5)
C9 0.053(5) 0.116(8) 0.071(6) 0.003(5) 0.009(4) -0.032(5)
C10 0.084(7) 0.114(8) 0.078(6) 0.022(6) 0.021(5) 0.055(6)
C11 0.046(4) 0.042(4) 0.050(4) -0.003(3) 0.006(4) 0.002(3)
C12 0.075(7) 0.051(5) 0.093(7) 0.028(5) 0.010(5) -0.014(5)
C13 0.059(5) 0.048(4) 0.064(5) 0.020(4) -0.002(4) -0.012(4)
C14 0.048(4) 0.035(4) 0.040(4) 0.000(3) 0.003(3) 0.009(3)
C15 0.049(5) 0.048(4) 0.049(4) 0.011(4) 0.005(4) 0.015(4)
C16 0.061(5) 0.040(4) 0.047(4) -0.003(3) 0.001(4) 0.007(4)
C17 0.032(4) 0.066(5) 0.057(5) 0.005(4) 0.003(4) 0.003(4)
C18 0.065(6) 0.090(6) 0.047(5) 0.008(4) 0.028(5) 0.000(5)
C19 0.037(5) 0.077(5) 0.047(4) 0.015(4) 0.003(4) -0.001(4)
S1 0.0650(13) 0.0337(9) 0.0558(11) 0.0043(8) -0.0016(10) -0.0029(9)
F1 0.084(5) 0.218(8) 0.157(6) 0.012(6) 0.056(5) -0.012(5)
F2 0.144(5) 0.082(4) 0.093(4) -0.025(3) 0.042(4) -0.010(4)
F3 0.222(8) 0.103(5) 0.087(4) 0.034(4) 0.028(5) -0.039(5)
O1 0.071(4) 0.070(4) 0.095(4) 0.008(3) 0.000(3) 0.016(3)
O2 0.122(5) 0.050(3) 0.069(4) 0.000(3) -0.010(4) -0.032(3)
O3 0.077(4) 0.046(3) 0.073(3) 0.023(3) -0.007(3) -0.003(3)
C20 0.096(8) 0.091(7) 0.068(6) 0.012(6) 0.019(6) -0.015(6)
S2 0.0531(13) 0.0798(15) 0.0612(13) 0.0048(11) -0.0018(11) 0.0042(11)
O4 0.066(4) 0.123(5) 0.079(4) 0.013(4) -0.019(3) -0.003(4)
F4 0.130(6) 0.121(5) 0.147(6) 0.077(5) 0.012(4) 0.019(4)
F5 0.109(5) 0.109(5) 0.153(6) 0.010(4) 0.041(4) 0.039(4)
F6 0.096(4) 0.091(4) 0.106(4) 0.008(3) -0.006(3) -0.022(3)
O5 0.064(4) 0.091(4) 0.070(4) 0.029(3) -0.002(3) -0.004(3)
O6 0.079(4) 0.113(5) 0.067(4) 0.003(3) 0.013(3) 0.018(4)
C21 0.073(7) 0.089(7) 0.092(7) 0.024(6) 0.010(6) 0.019(6)
N7 0.084(5) 0.056(4) 0.059(4) -0.008(3) 0.000(4) 0.012(4)
C22 0.111(9) 0.103(8) 0.087(7) -0.033(6) 0.034(7) -0.047(7)
C23 0.135(11) 0.132(10) 0.108(9) -0.048(7) 0.072(8) -0.060(8)
C24 0.059(5) 0.055(5) 0.049(4) -0.003(3) 0.005(4) 0.004(4)
C25 0.100(7) 0.058(5) 0.071(6) -0.002(4) 0.024(5) -0.016(5)
C26 0.097(7) 0.074(6) 0.059(5) -0.009(4) 0.025(5) 0.003(6)

loop_
_atom_type_symbol
_atom_type_description
_atom_type_scat_dispersion_real
_atom_type_scat_dispersion_imag
_atom_type_scat_source
C C 0.0033 0.0016 'International Tables Vol C Tables 4.2.6.8 and 6.1.1.4'
H H 0.0000 0.0000 'International Tables Vol C Tables 4.2.6.8 and 6.1.1.4'
N N 0.0061 0.0033 'International Tables Vol C Tables 4.2.6.8 and 6.1.1.4'
O O 0.0106 0.0060 'International Tables Vol C Tables 4.2.6.8 and 6.1.1.4'
F F 0.0171 0.0103 'International Tables Vol C Tables 4.2.6.8 and 6.1.1.4'
S S 0.1246 0.1234 'International Tables Vol C Tables 4.2.6.8 and 6.1.1.4'
Rh Rh -1.1178 0.9187 'International Tables Vol C Tables 4.2.6.8 and 6.1.1.4'

loop_
_geom_angle_atom_site_label_1
_geom_angle_atom_site_label_2
_geom_angle_atom_site_label_3
_geom_angle
_geom_angle_site_symmetry_1
_geom_angle_site_symmetry_3
_geom_angle_publ_flag
N3 Rh1 N5 85.69(19) . . ?
N3 Rh1 N1 92.2(2) . . ?
N5 Rh1 N1 85.7(2) . . ?
N3 Rh1 C2 103.1(2) . . ?
N5 Rh1 C2 165.8(2) . . ?
N1 Rh1 C2 104.9(2) . . ?
N3 Rh1 C3 92.3(2) . . ?
N5 Rh1 C3 130.8(2) . . ?
N1 Rh1 C3 143.4(2) . . ?
C2 Rh1 C3 39.0(2) . . ?
N3 Rh1 C5 153.7(2) . . ?
N5 Rh1 C5 102.4(2) . . ?
N1 Rh1 C5 113.2(3) . . ?
C2 Rh1 C5 64.9(2) . . ?
C3 Rh1 C5 63.3(3) . . ?
N3 Rh1 C1 141.0(2) . . ?
N5 Rh1 C1 133.3(2) . . ?
N1 Rh1 C1 91.2(2) . . ?
C2 Rh1 C1 39.0(2) . . ?
C3 Rh1 C1 63.7(3) . . ?
C5 Rh1 C1 37.8(3) . . ?
N3 Rh1 C4 115.0(2) . . ?
N5 Rh1 C4 100.6(2) . . ?
N1 Rh1 C4 152.3(2) . . ?
C2 Rh1 C4 65.6(3) . . ?
C3 Rh1 C4 37.6(3) . . ?
C5 Rh1 C4 39.2(3) . . ?
C1 Rh1 C4 64.8(3) . . ?
C11 N1 C13 105.8(6) . . ?
C11 N1 Rh1 128.1(5) . . ?
C13 N1 Rh1 123.8(5) . . ?
C11 N2 C12 107.4(7) . . ?
C11 N2 HN2 127(4) . . ?
C12 N2 HN2 125(4) . . ?
C16 N3 C14 104.9(5) . . ?
C16 N3 Rh1 124.0(5) . . ?
C14 N3 Rh1 129.5(4) . . ?
C16 N4 C15 107.8(6) . . ?
C16 N4 HN4 111(7) . . ?
C15 N4 HN4 141(7) . . ?
C19 N5 C17 104.7(6) . . ?
C19 N5 Rh1 128.3(5) . . ?
C17 N5 Rh1 127.0(5) . . ?
C19 N6 C18 107.0(7) . . ?
C19 N6 HN6 129(7) . . ?
C18 N6 HN6 123(7) . . ?
C5 C1 C2 108.6(6) . . ?
C5 C1 C6 128.2(7) . . ?
C2 C1 C6 123.2(7) . . ?
C5 C1 Rh1 71.1(4) . . ?
C2 C1 Rh1 68.9(4) . . ?
C6 C1 Rh1 126.1(5) . . ?
C3 C2 C1 105.7(6) . . ?
C3 C2 C7 126.7(6) . . ?
C1 C2 C7 127.2(6) . . ?
C3 C2 Rh1 71.8(4) . . ?
C1 C2 Rh1 72.0(4) . . ?
C7 C2 Rh1 126.7(5) . . ?
C4 C3 C2 111.1(6) . . ?
C4 C3 C8 123.4(7) . . ?
C2 C3 C8 125.5(7) . . ?
C4 C3 Rh1 71.8(4) . . ?
C2 C3 Rh1 69.2(4) . . ?
C8 C3 Rh1 125.7(5) . . ?
C3 C4 C5 105.5(6) . . ?
C3 C4 C9 129.9(7) . . ?
C5 C4 C9 124.0(7) . . ?
C3 C4 Rh1 70.7(4) . . ?
C5 C4 Rh1 70.1(4) . . ?
C9 C4 Rh1 130.2(5) . . ?
C1 C5 C4 108.9(6) . . ?
C1 C5 C10 124.1(7) . . ?
C4 C5 C10 126.9(7) . . ?
C1 C5 Rh1 71.2(4) . . ?
C4 C5 Rh1 70.7(4) . . ?
C10 C5 Rh1 127.6(5) . . ?
C1 C6 H6A 109.5 . . ?
C1 C6 H6B 109.5 . . ?
H6A C6 H6B 109.5 . . ?
C1 C6 H6C 109.5 . . ?
H6A C6 H6C 109.5 . . ?
H6B C6 H6C 109.5 . . ?
C2 C7 H7A 109.5 . . ?
C2 C7 H7B 109.5 . . ?
H7A C7 H7B 109.5 . . ?
C2 C7 H7C 109.5 . . ?
H7A C7 H7C 109.5 . . ?
H7B C7 H7C 109.5 . . ?
C3 C8 H8A 109.5 . . ?
C3 C8 H8B 109.5 . . ?
H8A C8 H8B 109.5 . . ?
C3 C8 H8C 109.5 . . ?
H8A C8 H8C 109.5 . . ?
H8B C8 H8C 109.5 . . ?
C4 C9 H9A 109.5 . . ?
C4 C9 H9B 109.5 . . ?
H9A C9 H9B 109.5 . . ?
C4 C9 H9C 109.5 . . ?
H9A C9 H9C 109.5 . . ?
H9B C9 H9C 109.5 . . ?
C5 C10 H10A 109.5 . . ?
C5 C10 H10B 109.5 . . ?
H10A C10 H10B 109.5 . . ?
C5 C10 H10C 109.5 . . ?
H10A C10 H10C 109.5 . . ?
H10B C10 H10C 109.5 . . ?
N1 C11 N2 110.5(7) . . ?
N1 C11 H11 130(4) . . ?
N2 C11 H11 119(4) . . ?
C13 C12 N2 107.5(8) . . ?
C13 C12 H12 126(6) . . ?
N2 C12 H12 123(6) . . ?
C12 C13 N1 108.7(8) . . ?
C12 C13 H13 131(4) . . ?
N1 C13 H13 119(4) . . ?
C15 C14 N3 109.5(6) . . ?
C15 C14 H14 116(6) . . ?
N3 C14 H14 135(6) . . ?
C14 C15 N4 106.9(7) . . ?
C14 C15 H15 126(4) . . ?
N4 C15 H15 127(4) . . ?
N3 C16 N4 110.9(7) . . ?
N3 C16 H16 124(4) . . ?
N4 C16 H16 124(4) . . ?
C18 C17 N5 110.0(7) . . ?
C18 C17 H17 127(5) . . ?
N5 C17 H17 120(5) . . ?
C17 C18 N6 106.8(8) . . ?
C17 C18 H18 135(4) . . ?
N6 C18 H18 118(4) . . ?
N5 C19 N6 111.5(7) . . ?
N5 C19 H19 128(3) . . ?
N6 C19 H19 117(3) . . ?
O1 S1 O2 116.5(4) . . ?
O1 S1 O3 114.3(3) . . ?
O2 S1 O3 113.8(3) . . ?
O1 S1 C20 102.4(5) . . ?
O2 S1 C20 103.4(4) . . ?
O3 S1 C20 104.1(4) . . ?
F3 C20 F2 107.5(8) . . ?
F3 C20 F1 109.7(9) . . ?
F2 C20 F1 104.6(10) . . ?
F3 C20 S1 111.7(8) . . ?
F2 C20 S1 111.8(7) . . ?
F1 C20 S1 111.2(7) . . ?
O4 S2 O6 115.2(4) . . ?
O4 S2 O5 114.9(4) . . ?
O6 S2 O5 114.7(4) . . ?
O4 S2 C21 104.4(4) . . ?
O6 S2 C21 103.0(4) . . ?
O5 S2 C21 102.2(4) . . ?
F5 C21 F4 108.7(8) . . ?
F5 C21 F6 108.8(9) . . ?
F4 C21 F6 107.1(9) . . ?
F5 C21 S2 111.2(8) . . ?
F4 C21 S2 111.0(7) . . ?
F6 C21 S2 109.9(7) . . ?
C22 N7 C26 116.1(8) . . ?
N7 C22 C23 125.6(10) . . ?
N7 C22 H22 117.2 . . ?
C23 C22 H22 117.2 . . ?
C24 C23 C22 119.2(9) . . ?
C24 C23 H23 120.4 . . ?
C22 C23 H23 120.4 . . ?
C25 C24 C23 115.5(7) . . ?
C25 C24 C24 122.4(10) . 2_867 ?
C23 C24 C24 122.1(10) . 2_867 ?
C24 C25 C26 120.2(8) . . ?
C24 C25 H25 119.9 . . ?
C26 C25 H25 119.9 . . ?
N7 C26 C25 123.4(8) . . ?
N7 C26 H26 118.3 . . ?
C25 C26 H26 118.3 . . ?

loop_
_geom_bond_atom_site_label_1
_geom_bond_atom_site_label_2
_geom_bond_distance
_geom_bond_site_symmetry_2
_geom_bond_publ_flag
Rh1 N3 2.105(5) . ?
Rh1 N5 2.118(5) . ?
Rh1 N1 2.120(5) . ?
Rh1 C2 2.134(6) . ?
Rh1 C3 2.168(7) . ?
Rh1 C5 2.174(7) . ?
Rh1 C1 2.175(7) . ?
Rh1 C4 2.183(7) . ?
N1 C11 1.327(8) . ?
N1 C13 1.373(8) . ?
N2 C11 1.339(9) . ?
N2 C12 1.349(11) . ?
N2 HN2 1.02(8) . ?
N3 C16 1.331(8) . ?
N3 C14 1.384(8) . ?
N4 C16 1.343(9) . ?
N4 C15 1.351(9) . ?
N4 HN4 0.69(7) . ?
N5 C19 1.314(8) . ?
N5 C17 1.374(9) . ?
N6 C19 1.316(9) . ?
N6 C18 1.365(11) . ?
N6 HN6 0.83(8) . ?
C1 C5 1.407(10) . ?
C1 C2 1.440(9) . ?
C1 C6 1.514(10) . ?
C2 C3 1.437(9) . ?
C2 C7 1.510(9) . ?
C3 C4 1.401(10) . ?
C3 C8 1.504(10) . ?
C4 C5 1.461(10) . ?
C4 C9 1.470(10) . ?
C5 C10 1.525(10) . ?
C6 H6A 0.9600 . ?
C6 H6B 0.9600 . ?
C6 H6C 0.9600 . ?
C7 H7A 0.9600 . ?
C7 H7B 0.9600 . ?
C7 H7C 0.9600 . ?
C8 H8A 0.9600 . ?
C8 H8B 0.9600 . ?
C8 H8C 0.9600 . ?
C9 H9A 0.9600 . ?
C9 H9B 0.9600 . ?
C9 H9C 0.9600 . ?
C10 H10A 0.9600 . ?
C10 H10B 0.9600 . ?
C10 H10C 0.9600 . ?
C11 H11 0.98(7) . ?
C12 C13 1.344(11) . ?
C12 H12 0.83(8) . ?
C13 H13 0.93(6) . ?
C14 C15 1.348(9) . ?
C14 H14 0.79(7) . ?
C15 H15 0.81(5) . ?
C16 H16 0.97(7) . ?
C17 C18 1.308(10) . ?
C17 H17 0.84(7) . ?
C18 H18 0.82(6) . ?
C19 H19 0.96(6) . ?
S1 O1 1.433(6) . ?
S1 O2 1.441(5) . ?
S1 O3 1.446(5) . ?
S1 C20 1.807(10) . ?
F1 C20 1.341(12) . ?
F2 C20 1.315(10) . ?
F3 C20 1.307(11) . ?
S2 O4 1.428(6) . ?
S2 O6 1.436(6) . ?
S2 O5 1.438(6) . ?
S2 C21 1.829(10) . ?
F4 C21 1.323(10) . ?
F5 C21 1.311(11) . ?
F6 C21 1.342(10) . ?
N7 C22 1.282(11) . ?
N7 C26 1.296(10) . ?
C22 C23 1.393(12) . ?
C22 H22 0.9300 . ?
C23 C24 1.367(12) . ?
C23 H23 0.9300 . ?
C24 C25 1.367(11) . ?
C24 C24 1.462(13) 2_867 ?
C25 C26 1.405(11) . ?
C25 H25 0.9300 . ?
C26 H26 0.9300 . ?
